data_2231780
loop_
_publ_author_name
'Lin, Yan-Ru'
'Huang, Jun-Sheng'
'Zhong, Ming-Hua'

_publ_section_title
;
 [6-(4-Bromophenyl)-2,2'-bipyridine-\k^2^<i>N</i>,<i>N</i>']bis(triphenylphosphane-\k<i>P</i>)copper(I)
 tetrafluoridoborate
;
_journal_coeditor_code ZQ2111
_journal_issue 9
_journal_name_full 'Acta Crystallographica Section E'
_journal_page_first m1187
_journal_paper_doi 10.1107/S1600536811029515
_journal_volume 67
_journal_year 2011
_chemical_formula_iupac '[Cu (C16 H11 Br N2) (C18 H15 P)2] B F4'
_chemical_formula_moiety 'C52 H41 Br Cu N2 P2 +, B F4 -'
_chemical_formula_sum 'C52 H41 B Br Cu F4 N2 P2'
_chemical_formula_weight 986.07
_chemical_name_systematic
;
[6-(4-Bromophenyl)-2,2'-bipyridine-
\k^2^<i>N</i>,<i>N</i>']bis(triphenylphosphane-\k<i>P</i>)copper(I)
tetrafluoridoborate
;
_space_group_IT_number 7
_symmetry_cell_setting monoclinic
_symmetry_space_group_name_Hall 'P -2yc'
_symmetry_space_group_name_H-M 'P 1 c 1'
_atom_sites_solution_hydrogens geom
_atom_sites_solution_primary direct
_atom_sites_solution_secondary difmap
_audit_creation_method SHELXL-97
_cell_angle_alpha 90.00
_cell_angle_beta 98.6580(10)
_cell_angle_gamma 90.00
_cell_formula_units_Z 2
_cell_length_a 9.9920(10)
_cell_length_b 11.2591(11)
_cell_length_c 20.883(2)
_cell_measurement_reflns_used 548
_cell_measurement_temperature 298(2)
_cell_measurement_theta_max 26.3
_cell_measurement_theta_min 2.5
_cell_volume 2322.6(4)
_computing_cell_refinement 'SAINT (Bruker, 1998)'
_computing_data_collection 'SMART (Bruker, 1998)'
_computing_data_reduction 'SAINT (Bruker, 1998)'
_computing_molecular_graphics 'SHELXTL (Sheldrick, 2008)'
_computing_publication_material 'SHELXTL (Sheldrick, 2008)'
_computing_structure_refinement 'SHELXL97 (Sheldrick, 2008)'
_computing_structure_solution 'SHELXS97 (Sheldrick, 2008)'
_diffrn_ambient_temperature 298(2)
_diffrn_measured_fraction_theta_full 0.998
_diffrn_measured_fraction_theta_max 0.998
_diffrn_measurement_device_type 'Bruker SMART CCD area-detector'
_diffrn_measurement_method '\f and \w'
_diffrn_radiation_monochromator graphite
_diffrn_radiation_source 'fine-focus sealed tube'
_diffrn_radiation_type MoK\a
_diffrn_radiation_wavelength 0.71073
_diffrn_reflns_av_R_equivalents 0.0658
_diffrn_reflns_av_sigmaI/netI 0.0859
_diffrn_reflns_limit_h_max 11
_diffrn_reflns_limit_h_min -11
_diffrn_reflns_limit_k_max 13
_diffrn_reflns_limit_k_min -13
_diffrn_reflns_limit_l_max 24
_diffrn_reflns_limit_l_min -22
_diffrn_reflns_number 11516
_diffrn_reflns_theta_full 25.02
_diffrn_reflns_theta_max 25.02
_diffrn_reflns_theta_min 1.81
_exptl_absorpt_coefficient_mu 1.45
_exptl_absorpt_correction_T_max 0.758
_exptl_absorpt_correction_T_min 0.520
_exptl_absorpt_correction_type multi-scan
_exptl_absorpt_process_details '(SADABS; Bruker, 2001)'
_exptl_crystal_colour yellow
_exptl_crystal_density_diffrn 1.41
_exptl_crystal_density_method 'not measured'
_exptl_crystal_description block
_exptl_crystal_F_000 1004
_exptl_crystal_size_max 0.3
_exptl_crystal_size_mid 0.2
_exptl_crystal_size_min 0.1
_refine_diff_density_max 0.470
_refine_diff_density_min -0.415
_refine_ls_abs_structure_details 'Flack (1983), 1482 Friedel pairs'
_refine_ls_abs_structure_Flack 0.010(13)
_refine_ls_extinction_method none
_refine_ls_goodness_of_fit_ref 0.949
_refine_ls_hydrogen_treatment constr
_refine_ls_matrix_type full
_refine_ls_number_parameters 568
_refine_ls_number_reflns 6547
_refine_ls_number_restraints 2
_refine_ls_restrained_S_all 0.949
_refine_ls_R_factor_all 0.0906
_refine_ls_R_factor_gt 0.0556
_refine_ls_shift/su_max 0.001
_refine_ls_shift/su_mean 0.000
_refine_ls_structure_factor_coef Fsqd
_refine_ls_weighting_details 'w=1/[\s^2^(Fo^2^)+(0.0756P)^2^] where P=(Fo^2^+2Fc^2^)/3'
_refine_ls_weighting_scheme calc
_refine_ls_wR_factor_gt 0.1256
_refine_ls_wR_factor_ref 0.1420
_reflns_number_gt 4275
_reflns_number_total 6547
_reflns_threshold_expression I>2\s(I)
_cod_data_source_file zq2111.cif
_cod_data_source_block I
_cod_original_sg_symbol_H-M 'P c'
_cod_database_code 2231780
_cod_database_fobs_code 2231780

loop_
_symmetry_equiv_pos_as_xyz
'x, y, z'
'x, -y, z+1/2'

loop_
_atom_site_type_symbol
_atom_site_label
_atom_site_fract_x
_atom_site_fract_y
_atom_site_fract_z
_atom_site_U_iso_or_equiv
_atom_site_adp_type
_atom_site_calc_flag
_atom_site_refinement_flags
_atom_site_occupancy
_atom_site_symmetry_multiplicity
Cu Cu1 0.08269(9) 0.25186(7) 0.57323(5) 0.0422(2) Uani d . 1 1
Br Br1 -0.04461(17) -0.19694(14) 0.33891(7) 0.1352(6) Uani d . 1 1
F F1 0.7674(8) 0.7221(7) 0.7779(3) 0.126(2) Uani d . 1 1
F F2 0.6759(7) 0.7004(9) 0.6758(4) 0.148(3) Uani d . 1 1
F F3 0.5916(9) 0.6051(8) 0.7486(4) 0.163(3) Uani d . 1 1
F F4 0.5706(12) 0.7991(11) 0.7398(7) 0.241(6) Uani d . 1 1
N N1 0.0407(8) 0.3522(6) 0.6523(3) 0.0611(19) Uani d . 1 1
N N2 -0.1375(6) 0.2447(5) 0.5597(3) 0.0544(16) Uani d . 1 1
P P1 0.10772(18) 0.38136(17) 0.49217(9) 0.0416(5) Uani d . 1 1
P P2 0.22605(18) 0.10660(16) 0.61565(9) 0.0457(5) Uani d . 1 1
B B1 0.6459(17) 0.7107(15) 0.7390(9) 0.105(4) Uani d . 1 1
C C1 0.1291(11) 0.3954(7) 0.7000(4) 0.075(3) Uani d . 1 1
H H1 0.2208 0.3814 0.6998 0.090 Uiso calc R 1 1
C C2 0.0894(14) 0.4620(9) 0.7510(5) 0.089(3) Uani d . 1 1
H H2 0.1529 0.4895 0.7849 0.107 Uiso calc R 1 1
C C3 -0.0366(15) 0.4833(10) 0.7491(6) 0.095(3) Uani d . 1 1
H H3 -0.0640 0.5291 0.7818 0.114 Uiso calc R 1 1
C C4 -0.1330(12) 0.4414(9) 0.7008(6) 0.092(3) Uani d . 1 1
H H4 -0.2242 0.4582 0.7007 0.110 Uiso calc R 1 1
C C5 -0.0910(10) 0.3729(7) 0.6518(4) 0.069(2) Uani d . 1 1
C C6 -0.1862(9) 0.3256(7) 0.5971(4) 0.061(2) Uani d . 1 1
C C7 -0.3173(11) 0.3699(8) 0.5832(6) 0.082(3) Uani d . 1 1
H H7 -0.3474 0.4282 0.6091 0.099 Uiso calc R 1 1
C C8 -0.3996(11) 0.3271(9) 0.5315(6) 0.088(3) Uani d . 1 1
H H8 -0.4882 0.3545 0.5218 0.105 Uiso calc R 1 1
C C9 -0.3525(9) 0.2435(8) 0.4935(5) 0.072(2) Uani d . 1 1
H H9 -0.4087 0.2142 0.4574 0.086 Uiso calc R 1 1
C C10 -0.2234(9) 0.2027(7) 0.5082(4) 0.062(2) Uani d . 1 1
C C11 -0.1732(8) 0.1095(7) 0.4682(4) 0.058(2) Uani d . 1 1
C C12 -0.0876(8) 0.0190(7) 0.4935(4) 0.058(2) Uani d . 1 1
H H12 -0.0551 0.0191 0.5377 0.070 Uiso calc R 1 1
C C13 -0.0491(9) -0.0706(8) 0.4561(4) 0.070(2) Uani d . 1 1
H H13 0.0085 -0.1304 0.4744 0.084 Uiso calc R 1 1
C C14 -0.0977(10) -0.0706(8) 0.3902(5) 0.078(3) Uani d . 1 1
C C15 -0.1830(10) 0.0149(9) 0.3641(5) 0.079(3) Uani d . 1 1
H H15 -0.2167 0.0127 0.3201 0.095 Uiso calc R 1 1
C C16 -0.2204(9) 0.1042(8) 0.4012(5) 0.070(3) Uani d . 1 1
H H16 -0.2785 0.1631 0.3821 0.084 Uiso calc R 1 1
C C17 0.1686(7) 0.3258(6) 0.4196(4) 0.0480(18) Uani d . 1 1
C C18 0.2859(8) 0.3657(7) 0.3995(4) 0.060(2) Uani d . 1 1
H H18 0.3323 0.4296 0.4206 0.073 Uiso calc R 1 1
C C19 0.3359(10) 0.3115(9) 0.3482(5) 0.078(3) Uani d . 1 1
H H19 0.4167 0.3371 0.3358 0.094 Uiso calc R 1 1
C C20 0.2633(11) 0.2186(9) 0.3156(5) 0.082(3) Uani d . 1 1
H H20 0.2955 0.1828 0.2808 0.098 Uiso calc R 1 1
C C21 0.1480(10) 0.1800(8) 0.3336(5) 0.074(3) Uani d . 1 1
H H21 0.1002 0.1177 0.3116 0.089 Uiso calc R 1 1
C C22 0.1013(9) 0.2335(7) 0.3848(4) 0.064(2) Uani d . 1 1
H H22 0.0207 0.2064 0.3968 0.077 Uiso calc R 1 1
C C23 0.2282(7) 0.4979(6) 0.5200(4) 0.0507(19) Uani d . 1 1
C C24 0.2378(8) 0.6019(7) 0.4860(5) 0.067(2) Uani d . 1 1
H H24 0.1804 0.6155 0.4473 0.081 Uiso calc R 1 1
C C25 0.3355(10) 0.6873(7) 0.5106(6) 0.078(3) Uani d . 1 1
H H25 0.3421 0.7580 0.4883 0.094 Uiso calc R 1 1
C C26 0.4193(9) 0.6667(8) 0.5663(6) 0.081(3) Uani d . 1 1
H H26 0.4861 0.7220 0.5808 0.097 Uiso calc R 1 1
C C27 0.4083(8) 0.5668(8) 0.6017(5) 0.075(3) Uani d . 1 1
H H27 0.4634 0.5557 0.6412 0.090 Uiso calc R 1 1
C C28 0.3135(8) 0.4819(7) 0.5777(4) 0.063(2) Uani d . 1 1
H H28 0.3073 0.4123 0.6011 0.075 Uiso calc R 1 1
C C29 -0.0478(7) 0.4661(6) 0.4681(4) 0.0501(18) Uani d . 1 1
C C30 -0.0807(9) 0.5535(8) 0.5104(5) 0.069(2) Uani d . 1 1
H H30 -0.0203 0.5721 0.5475 0.082 Uiso calc R 1 1
C C31 -0.2001(10) 0.6110(9) 0.4977(5) 0.085(3) Uani d . 1 1
H H31 -0.2218 0.6661 0.5277 0.101 Uiso calc R 1 1
C C32 -0.2898(11) 0.5924(10) 0.4433(6) 0.092(3) Uani d . 1 1
H H32 -0.3695 0.6361 0.4350 0.110 Uiso calc R 1 1
C C33 -0.2598(9) 0.5072(10) 0.4009(5) 0.081(3) Uani d . 1 1
H H33 -0.3219 0.4908 0.3641 0.097 Uiso calc R 1 1
C C34 -0.1374(8) 0.4439(7) 0.4116(4) 0.062(2) Uani d . 1 1
H H34 -0.1166 0.3884 0.3816 0.075 Uiso calc R 1 1
C C35 0.3299(9) 0.1538(7) 0.6912(4) 0.067(3) Uani d . 1 1
C C36 0.4395(11) 0.2260(8) 0.6891(5) 0.088(3) Uani d . 1 1
H H36 0.4599 0.2487 0.6488 0.106 Uiso calc R 1 1
C C37 0.5204(15) 0.2660(11) 0.7434(7) 0.129(5) Uani d . 1 1
H H37 0.6021 0.3044 0.7414 0.155 Uiso calc R 1 1
C C38 0.4735(17) 0.2462(12) 0.8019(7) 0.140(6) Uani d . 1 1
H H38 0.5212 0.2781 0.8397 0.169 Uiso calc R 1 1
C C39 0.3608(15) 0.1820(11) 0.8054(6) 0.127(5) Uani d . 1 1
H H39 0.3320 0.1702 0.8453 0.153 Uiso calc R 1 1
C C40 0.2885(11) 0.1339(9) 0.7502(5) 0.091(3) Uani d . 1 1
H H40 0.2119 0.0883 0.7527 0.109 Uiso calc R 1 1
C C41 0.3475(7) 0.0474(6) 0.5679(4) 0.0516(19) Uani d . 1 1
C C42 0.3197(8) 0.0550(7) 0.5007(4) 0.060(2) Uani d . 1 1
H H42 0.2400 0.0910 0.4813 0.073 Uiso calc R 1 1
C C43 0.4085(10) 0.0098(7) 0.4627(5) 0.068(2) Uani d . 1 1
H H43 0.3860 0.0145 0.4179 0.082 Uiso calc R 1 1
C C44 0.5269(10) -0.0411(7) 0.4878(6) 0.076(3) Uani d . 1 1
H H44 0.5856 -0.0712 0.4613 0.091 Uiso calc R 1 1
C C45 0.5581(9) -0.0468(7) 0.5546(6) 0.073(3) Uani d . 1 1
H H45 0.6398 -0.0808 0.5729 0.088 Uiso calc R 1 1
C C46 0.4728(8) -0.0043(7) 0.5942(5) 0.064(2) Uani d . 1 1
H H46 0.4970 -0.0092 0.6389 0.077 Uiso calc R 1 1
C C47 0.1366(8) -0.0228(6) 0.6396(3) 0.0494(19) Uani d . 1 1
C C48 0.0138(9) -0.0083(7) 0.6623(4) 0.060(2) Uani d . 1 1
H H48 -0.0175 0.0682 0.6681 0.072 Uiso calc R 1 1
C C49 -0.0630(9) -0.1035(8) 0.6764(4) 0.068(2) Uani d . 1 1
H H49 -0.1451 -0.0923 0.6914 0.081 Uiso calc R 1 1
C C50 -0.0145(10) -0.2154(8) 0.6676(5) 0.074(3) Uani d . 1 1
H H50 -0.0654 -0.2807 0.6767 0.089 Uiso calc R 1 1
C C51 0.1040(10) -0.2334(7) 0.6464(5) 0.070(2) Uani d . 1 1
H H51 0.1343 -0.3105 0.6416 0.084 Uiso calc R 1 1
C C52 0.1816(8) -0.1381(6) 0.6316(4) 0.059(2) Uani d . 1 1
H H52 0.2633 -0.1512 0.6164 0.070 Uiso calc R 1 1

loop_
_atom_site_aniso_label
_atom_site_aniso_U_11
_atom_site_aniso_U_22
_atom_site_aniso_U_33
_atom_site_aniso_U_12
_atom_site_aniso_U_13
_atom_site_aniso_U_23
Cu1 0.0501(4) 0.0413(4) 0.0362(4) 0.0021(4) 0.0101(3) 0.0013(4)
Br1 0.2025(16) 0.1209(10) 0.0880(9) -0.0089(10) 0.0405(9) -0.0422(9)
F1 0.134(6) 0.156(6) 0.082(5) -0.016(4) -0.004(4) -0.012(4)
F2 0.112(5) 0.251(9) 0.082(5) -0.064(5) 0.017(4) -0.012(5)
F3 0.167(7) 0.177(8) 0.141(7) -0.058(6) 0.011(6) 0.019(6)
F4 0.208(12) 0.225(12) 0.288(16) 0.094(10) 0.034(10) 0.002(11)
N1 0.087(6) 0.060(4) 0.040(4) 0.007(4) 0.021(4) 0.003(3)
N2 0.064(4) 0.047(3) 0.056(4) 0.001(3) 0.023(3) 0.011(3)
P1 0.0442(11) 0.0412(9) 0.0391(11) -0.0030(8) 0.0052(8) 0.0051(9)
P2 0.0494(11) 0.0442(10) 0.0426(11) -0.0022(9) 0.0043(8) 0.0082(9)
B1 0.092(11) 0.111(11) 0.114(13) -0.031(9) 0.022(10) -0.005(9)
C1 0.105(7) 0.069(5) 0.054(6) -0.001(5) 0.020(5) -0.010(5)
C2 0.136(10) 0.073(6) 0.062(7) -0.006(7) 0.025(7) -0.013(5)
C3 0.139(11) 0.085(7) 0.074(8) -0.007(8) 0.054(8) -0.009(6)
C4 0.109(8) 0.086(7) 0.091(8) -0.003(6) 0.051(7) -0.005(7)
C5 0.089(7) 0.057(5) 0.069(6) 0.005(5) 0.039(5) 0.009(5)
C6 0.064(6) 0.055(5) 0.071(6) 0.007(4) 0.034(5) 0.013(5)
C7 0.086(8) 0.075(6) 0.096(8) 0.020(6) 0.045(6) 0.011(6)
C8 0.071(6) 0.089(7) 0.108(9) 0.013(6) 0.030(6) 0.018(7)
C9 0.061(6) 0.073(6) 0.084(7) 0.003(5) 0.017(5) 0.014(5)
C10 0.060(6) 0.056(4) 0.070(6) -0.005(4) 0.014(5) 0.022(5)
C11 0.057(5) 0.063(5) 0.055(5) -0.011(4) 0.007(4) 0.004(4)
C12 0.065(5) 0.059(5) 0.050(5) -0.007(4) 0.005(4) 0.002(4)
C13 0.084(6) 0.068(5) 0.058(6) 0.002(5) 0.009(5) -0.011(5)
C14 0.091(7) 0.072(6) 0.072(7) -0.022(5) 0.015(5) -0.004(5)
C15 0.096(8) 0.085(7) 0.053(6) -0.027(6) 0.002(5) 0.000(6)
C16 0.069(6) 0.073(6) 0.066(6) -0.016(5) 0.004(5) 0.018(5)
C17 0.051(4) 0.050(4) 0.045(4) -0.008(4) 0.011(3) 0.007(4)
C18 0.051(5) 0.071(5) 0.061(5) -0.003(4) 0.016(4) 0.004(4)
C19 0.068(6) 0.102(7) 0.071(7) 0.000(6) 0.032(5) 0.009(6)
C20 0.090(8) 0.101(8) 0.060(6) 0.009(6) 0.028(5) -0.011(6)
C21 0.078(7) 0.086(6) 0.062(6) -0.012(5) 0.021(5) -0.017(5)
C22 0.059(5) 0.075(5) 0.061(5) -0.007(4) 0.018(4) -0.004(5)
C23 0.049(5) 0.043(4) 0.062(5) 0.003(3) 0.017(4) 0.007(4)
C24 0.064(6) 0.057(5) 0.081(6) -0.008(4) 0.015(5) 0.004(5)
C25 0.081(7) 0.050(5) 0.108(8) -0.010(5) 0.028(6) 0.004(5)
C26 0.064(6) 0.061(6) 0.115(9) -0.013(5) 0.008(6) -0.017(6)
C27 0.060(5) 0.063(5) 0.096(7) 0.000(4) -0.010(5) -0.019(5)
C28 0.058(5) 0.055(5) 0.073(6) 0.000(4) 0.003(4) -0.010(4)
C29 0.055(5) 0.048(4) 0.048(5) -0.003(4) 0.012(4) 0.012(4)
C30 0.069(6) 0.074(6) 0.064(6) 0.011(5) 0.014(5) 0.010(5)
C31 0.083(7) 0.092(7) 0.081(7) 0.025(6) 0.018(6) 0.012(6)
C32 0.075(7) 0.098(8) 0.101(9) 0.026(6) 0.007(7) 0.022(7)
C33 0.060(6) 0.105(8) 0.074(7) 0.004(5) 0.004(5) 0.029(6)
C34 0.058(5) 0.068(5) 0.059(6) 0.003(4) 0.005(4) 0.023(4)
C35 0.074(6) 0.068(5) 0.053(6) -0.024(5) -0.009(5) 0.008(4)
C36 0.099(8) 0.090(7) 0.069(7) -0.036(6) -0.007(6) 0.009(5)
C37 0.145(12) 0.140(10) 0.092(10) -0.076(9) -0.018(9) -0.001(8)
C38 0.170(14) 0.156(12) 0.080(10) -0.072(11) -0.033(10) -0.002(9)
C39 0.161(12) 0.146(10) 0.063(7) -0.065(10) -0.021(8) 0.015(7)
C40 0.119(8) 0.093(7) 0.054(6) -0.043(6) -0.007(6) 0.009(6)
C41 0.043(4) 0.050(4) 0.061(5) -0.010(3) 0.008(4) 0.009(4)
C42 0.055(5) 0.056(5) 0.072(6) 0.001(4) 0.014(4) 0.008(4)
C43 0.077(7) 0.058(5) 0.077(6) -0.006(5) 0.036(5) -0.003(5)
C44 0.071(7) 0.059(5) 0.108(9) -0.009(5) 0.050(6) -0.008(6)
C45 0.047(6) 0.058(5) 0.116(10) -0.001(4) 0.018(6) 0.008(5)
C46 0.056(5) 0.054(4) 0.081(6) -0.006(4) 0.007(5) 0.010(4)
C47 0.054(5) 0.053(4) 0.041(4) -0.012(4) 0.003(4) 0.006(3)
C48 0.067(6) 0.061(5) 0.052(5) 0.002(4) 0.005(4) 0.014(4)
C49 0.064(6) 0.082(6) 0.061(6) -0.010(5) 0.020(4) 0.017(5)
C50 0.083(7) 0.075(6) 0.067(6) -0.031(5) 0.017(5) 0.013(5)
C51 0.081(7) 0.054(5) 0.077(6) -0.018(5) 0.015(5) 0.000(4)
C52 0.060(5) 0.056(5) 0.061(5) -0.008(4) 0.013(4) 0.005(4)

loop_
_atom_type_symbol
_atom_type_description
_atom_type_scat_dispersion_real
_atom_type_scat_dispersion_imag
_atom_type_scat_source
C C 0.0033 0.0016 'International Tables Vol C Tables 4.2.6.8 and 6.1.1.4'
H H 0.0000 0.0000 'International Tables Vol C Tables 4.2.6.8 and 6.1.1.4'
B B 0.0013 0.0007 'International Tables Vol C Tables 4.2.6.8 and 6.1.1.4'
N N 0.0061 0.0033 'International Tables Vol C Tables 4.2.6.8 and 6.1.1.4'
F F 0.0171 0.0103 'International Tables Vol C Tables 4.2.6.8 and 6.1.1.4'
P P 0.1023 0.0942 'International Tables Vol C Tables 4.2.6.8 and 6.1.1.4'
Br Br -0.2901 2.4595 'International Tables Vol C Tables 4.2.6.8 and 6.1.1.4'
Cu Cu 0.3201 1.2651 'International Tables Vol C Tables 4.2.6.8 and 6.1.1.4'

loop_
_geom_angle_atom_site_label_1
_geom_angle_atom_site_label_2
_geom_angle_atom_site_label_3
_geom_angle
_geom_angle_publ_flag
N1 Cu1 N2 78.7(3) yes
N1 Cu1 P2 105.7(2) yes
N2 Cu1 P2 126.24(16) yes
N1 Cu1 P1 107.35(18) yes
N2 Cu1 P1 98.60(16) yes
P2 Cu1 P1 128.29(9) yes
C1 N1 C5 119.2(8) ?
C1 N1 Cu1 127.1(7) ?
C5 N1 Cu1 113.7(6) ?
C6 N2 C10 117.3(7) ?
C6 N2 Cu1 110.4(5) ?
C10 N2 Cu1 128.5(6) ?
C23 P1 C17 103.0(4) ?
C23 P1 C29 101.9(3) ?
C17 P1 C29 109.0(3) ?
C23 P1 Cu1 111.5(3) ?
C17 P1 Cu1 119.0(2) ?
C29 P1 Cu1 110.8(2) ?
C41 P2 C47 104.7(4) ?
C41 P2 C35 104.0(4) ?
C47 P2 C35 103.5(4) ?
C41 P2 Cu1 119.2(3) ?
C47 P2 Cu1 112.2(3) ?
C35 P2 Cu1 111.7(3) ?
F4 B1 F3 116.7(15) ?
F4 B1 F1 113.7(14) ?
F3 B1 F1 110.0(14) ?
F4 B1 F2 107.0(15) ?
F3 B1 F2 102.5(13) ?
F1 B1 F2 105.7(12) ?
N1 C1 C2 122.3(10) ?
N1 C1 H1 118.8 ?
C2 C1 H1 118.8 ?
C3 C2 C1 117.8(11) ?
C3 C2 H2 121.1 ?
C1 C2 H2 121.1 ?
C2 C3 C4 122.6(11) ?
C2 C3 H3 118.7 ?
C4 C3 H3 118.7 ?
C3 C4 C5 118.3(11) ?
C3 C4 H4 120.8 ?
C5 C4 H4 120.8 ?
N1 C5 C4 119.7(9) ?
N1 C5 C6 117.7(8) ?
C4 C5 C6 122.5(10) ?
N2 C6 C7 122.4(9) ?
N2 C6 C5 116.7(8) ?
C7 C6 C5 120.7(9) ?
C8 C7 C6 118.9(10) ?
C8 C7 H7 120.6 ?
C6 C7 H7 120.6 ?
C7 C8 C9 119.5(10) ?
C7 C8 H8 120.2 ?
C9 C8 H8 120.2 ?
C8 C9 C10 120.1(10) ?
C8 C9 H9 119.9 ?
C10 C9 H9 119.9 ?
N2 C10 C9 121.8(9) ?
N2 C10 C11 117.9(7) ?
C9 C10 C11 120.3(9) ?
C12 C11 C16 116.4(8) ?
C12 C11 C10 123.4(8) ?
C16 C11 C10 120.0(8) ?
C13 C12 C11 122.4(8) ?
C13 C12 H12 118.8 ?
C11 C12 H12 118.8 ?
C12 C13 C14 118.7(8) ?
C12 C13 H13 120.6 ?
C14 C13 H13 120.6 ?
C15 C14 C13 120.5(9) ?
C15 C14 Br1 121.3(8) ?
C13 C14 Br1 118.2(8) ?
C14 C15 C16 120.7(9) ?
C14 C15 H15 119.6 ?
C16 C15 H15 119.6 ?
C15 C16 C11 121.3(9) ?
C15 C16 H16 119.4 ?
C11 C16 H16 119.4 ?
C18 C17 C22 116.9(8) ?
C18 C17 P1 123.1(6) ?
C22 C17 P1 119.8(6) ?
C17 C18 C19 120.9(8) ?
C17 C18 H18 119.6 ?
C19 C18 H18 119.6 ?
C18 C19 C20 119.1(9) ?
C18 C19 H19 120.5 ?
C20 C19 H19 120.5 ?
C21 C20 C19 121.0(10) ?
C21 C20 H20 119.5 ?
C19 C20 H20 119.5 ?
C20 C21 C22 119.0(9) ?
C20 C21 H21 120.5 ?
C22 C21 H21 120.5 ?
C21 C22 C17 123.0(8) ?
C21 C22 H22 118.5 ?
C17 C22 H22 118.5 ?
C28 C23 C24 118.7(7) ?
C28 C23 P1 118.6(6) ?
C24 C23 P1 122.8(6) ?
C23 C24 C25 119.2(8) ?
C23 C24 H24 120.4 ?
C25 C24 H24 120.4 ?
C26 C25 C24 120.2(9) ?
C26 C25 H25 119.9 ?
C24 C25 H25 119.9 ?
C25 C26 C27 121.4(9) ?
C25 C26 H26 119.3 ?
C27 C26 H26 119.3 ?
C26 C27 C28 118.8(9) ?
C26 C27 H27 120.6 ?
C28 C27 H27 120.6 ?
C23 C28 C27 121.6(8) ?
C23 C28 H28 119.2 ?
C27 C28 H28 119.2 ?
C34 C29 C30 118.7(7) ?
C34 C29 P1 123.4(6) ?
C30 C29 P1 117.7(6) ?
C31 C30 C29 120.0(9) ?
C31 C30 H30 120.0 ?
C29 C30 H30 120.0 ?
C30 C31 C32 123.2(10) ?
C30 C31 H31 118.4 ?
C32 C31 H31 118.4 ?
C31 C32 C33 118.0(9) ?
C31 C32 H32 121.0 ?
C33 C32 H32 121.0 ?
C32 C33 C34 121.5(9) ?
C32 C33 H33 119.2 ?
C34 C33 H33 119.2 ?
C29 C34 C33 118.5(9) ?
C29 C34 H34 120.7 ?
C33 C34 H34 120.7 ?
C36 C35 C40 118.4(8) ?
C36 C35 P2 119.7(8) ?
C40 C35 P2 121.1(7) ?
C37 C36 C35 123.0(12) ?
C37 C36 H36 118.5 ?
C35 C36 H36 118.5 ?
C36 C37 C38 116.2(12) ?
C36 C37 H37 121.9 ?
C38 C37 H37 121.9 ?
C39 C38 C37 121.9(11) ?
C39 C38 H38 119.0 ?
C37 C38 H38 119.0 ?
C38 C39 C40 120.1(13) ?
C38 C39 H39 120.0 ?
C40 C39 H39 120.0 ?
C35 C40 C39 119.7(10) ?
C35 C40 H40 120.1 ?
C39 C40 H40 120.1 ?
C42 C41 C46 116.7(8) ?
C42 C41 P2 119.0(6) ?
C46 C41 P2 124.3(7) ?
C43 C42 C41 120.8(8) ?
C43 C42 H42 119.6 ?
C41 C42 H42 119.6 ?
C44 C43 C42 122.5(10) ?
C44 C43 H43 118.7 ?
C42 C43 H43 118.7 ?
C43 C44 C45 117.6(9) ?
C43 C44 H44 121.2 ?
C45 C44 H44 121.2 ?
C46 C45 C44 122.0(8) ?
C46 C45 H45 119.0 ?
C44 C45 H45 119.0 ?
C45 C46 C41 120.4(9) ?
C45 C46 H46 119.8 ?
C41 C46 H46 119.8 ?
C48 C47 C52 117.9(7) ?
C48 C47 P2 119.7(6) ?
C52 C47 P2 122.3(6) ?
C49 C48 C47 122.1(8) ?
C49 C48 H48 119.0 ?
C47 C48 H48 119.0 ?
C50 C49 C48 117.9(8) ?
C50 C49 H49 121.0 ?
C48 C49 H49 121.0 ?
C51 C50 C49 122.0(8) ?
C51 C50 H50 119.0 ?
C49 C50 H50 119.0 ?
C50 C51 C52 120.6(9) ?
C50 C51 H51 119.7 ?
C52 C51 H51 119.7 ?
C51 C52 C47 119.6(9) ?
C51 C52 H52 120.2 ?
C47 C52 H52 120.2 ?

loop_
_geom_bond_atom_site_label_1
_geom_bond_atom_site_label_2
_geom_bond_distance
_geom_bond_publ_flag
Cu1 N1 2.095(7) yes
Cu1 N2 2.178(6) yes
Cu1 P2 2.2648(19) yes
Cu1 P1 2.276(2) yes
Br1 C14 1.904(10) ?
F1 B1 1.361(16) ?
F2 B1 1.402(18) ?
F3 B1 1.334(16) ?
F4 B1 1.250(18) ?
N1 C1 1.320(10) ?
N1 C5 1.335(11) ?
N2 C6 1.338(10) ?
N2 C10 1.356(10) ?
P1 C23 1.816(7) ?
P1 C17 1.825(8) ?
P1 C29 1.828(7) ?
P2 C41 1.810(8) ?
P2 C47 1.817(7) ?
P2 C35 1.832(8) ?
C1 C2 1.407(13) ?
C1 H1 0.9300 ?
C2 C3 1.277(14) ?
C2 H2 0.9300 ?
C3 C4 1.369(15) ?
C3 H3 0.9300 ?
C4 C5 1.396(13) ?
C4 H4 0.9300 ?
C5 C6 1.472(12) ?
C6 C7 1.391(12) ?
C7 C8 1.343(14) ?
C7 H7 0.9300 ?
C8 C9 1.360(14) ?
C8 H8 0.9300 ?
C9 C10 1.361(12) ?
C9 H9 0.9300 ?
C10 C11 1.476(12) ?
C11 C12 1.383(11) ?
C11 C16 1.408(12) ?
C12 C13 1.366(11) ?
C12 H12 0.9300 ?
C13 C14 1.388(12) ?
C13 H13 0.9300 ?
C14 C15 1.346(12) ?
C15 C16 1.357(13) ?
C15 H15 0.9300 ?
C16 H16 0.9300 ?
C17 C18 1.379(11) ?
C17 C22 1.384(10) ?
C18 C19 1.390(12) ?
C18 H18 0.9300 ?
C19 C20 1.390(13) ?
C19 H19 0.9300 ?
C20 C21 1.337(13) ?
C20 H20 0.9300 ?
C21 C22 1.370(12) ?
C21 H21 0.9300 ?
C22 H22 0.9300 ?
C23 C28 1.379(10) ?
C23 C24 1.381(10) ?
C24 C25 1.412(12) ?
C24 H24 0.9300 ?
C25 C26 1.347(13) ?
C25 H25 0.9300 ?
C26 C27 1.359(13) ?
C26 H26 0.9300 ?
C27 C28 1.386(11) ?
C27 H27 0.9300 ?
C28 H28 0.9300 ?
C29 C34 1.392(10) ?
C29 C30 1.395(11) ?
C30 C31 1.348(12) ?
C30 H30 0.9300 ?
C31 C32 1.353(14) ?
C31 H31 0.9300 ?
C32 C33 1.370(14) ?
C32 H32 0.9300 ?
C33 C34 1.404(12) ?
C33 H33 0.9300 ?
C34 H34 0.9300 ?
C35 C36 1.370(12) ?
C35 C40 1.375(13) ?
C36 C37 1.367(14) ?
C36 H36 0.9300 ?
C37 C38 1.39(2) ?
C37 H37 0.9300 ?
C38 C39 1.350(18) ?
C38 H38 0.9300 ?
C39 C40 1.377(13) ?
C39 H39 0.9300 ?
C40 H40 0.9300 ?
C41 C42 1.390(11) ?
C41 C46 1.415(10) ?
C42 C43 1.374(12) ?
C42 H42 0.9300 ?
C43 C44 1.348(12) ?
C43 H43 0.9300 ?
C44 C45 1.383(13) ?
C44 H44 0.9300 ?
C45 C46 1.362(13) ?
C45 H45 0.9300 ?
C46 H46 0.9300 ?
C47 C48 1.391(11) ?
C47 C52 1.393(11) ?
C48 C49 1.375(11) ?
C48 H48 0.9300 ?
C49 C50 1.372(12) ?
C49 H49 0.9300 ?
C50 C51 1.341(13) ?
C50 H50 0.9300 ?
C51 C52 1.386(11) ?
C51 H51 0.9300 ?
C52 H52 0.9300 ?

loop_
_geom_hbond_atom_site_label_D
_geom_hbond_atom_site_label_H
_geom_hbond_atom_site_label_A
_geom_hbond_distance_DH
_geom_hbond_distance_HA
_geom_hbond_distance_DA
_geom_hbond_angle_DHA
C26 H26 F2 0.93 2.53 3.185(12) 127.4
C27 H27 F3 0.93 2.48 3.356(11) 158.0
